data_4026336
loop_
_publ_author_name
'Bin Hu'
'Shu-Jun Fu'
'Feng Xu'
'Tao Tao'
'Hao-Yu Zhu'
'Kou-Sen Cao'
'Wei Huang'
'Xiao-Zeng You'

_publ_section_title
;
 Linear Heterocyclic Aromatic Fluorescence Compounds Having Various
 Donor-Acceptor Spacers Prepared by the Combination of Carbon-Carbon Bond
 and Carbon-Nitrogen Bond Cross-Coupling Reactions
;
_journal_name_full 'Journal of Organic Chemistry'
_journal_page_first 4444
_journal_page_last 4456
_journal_paper_doi 10.1021/jo200065d
_journal_volume 76
_journal_year 2011
_chemical_formula_moiety 'C22 H16 N2 S2'
_chemical_formula_sum 'C22 H16 N2 S2'
_chemical_formula_weight 372.49
_chemical_name_systematic
; 
 ? 
;
_space_group_IT_number 14
_symmetry_cell_setting monoclinic
_symmetry_space_group_name_Hall '-P 2ybc'
_symmetry_space_group_name_H-M 'P 1 21/c 1'
_atom_sites_solution_hydrogens geom
_atom_sites_solution_primary direct
_atom_sites_solution_secondary difmap
_audit_creation_method SHELXL-97
_cell_angle_alpha 90.00
_cell_angle_beta 94.326(9)
_cell_angle_gamma 90.00
_cell_formula_units_Z 4
_cell_length_a 7.856(6)
_cell_length_b 16.164(12)
_cell_length_c 13.794(10)
_cell_measurement_reflns_used 4409
_cell_measurement_temperature 291(2)
_cell_measurement_theta_max 28.250
_cell_measurement_theta_min 2.502
_cell_volume 1747(2)
_computing_cell_refinement SMART
_computing_data_collection 'SMART (BRUKER 2000)'
_computing_data_reduction 'SAINT (BRUKER 2000)'
_computing_molecular_graphics SHELXTL
_computing_publication_material SHELXTL
_computing_structure_refinement SHELXTL
_computing_structure_solution 'SHELXTL (BRUKER 2000)'
_diffrn_ambient_temperature 291(2)
_diffrn_measured_fraction_theta_full 0.997
_diffrn_measured_fraction_theta_max 0.997
_diffrn_measurement_device_type 'Bruker CCD area detector'
_diffrn_measurement_method 'phi and omega scans'
_diffrn_radiation_monochromator graphite
_diffrn_radiation_source 'fine-focus sealed tube'
_diffrn_radiation_type MoK\a
_diffrn_radiation_wavelength 0.71073
_diffrn_reflns_av_R_equivalents 0.0796
_diffrn_reflns_av_sigmaI/netI 0.0518
_diffrn_reflns_limit_h_max 9
_diffrn_reflns_limit_h_min -8
_diffrn_reflns_limit_k_max 19
_diffrn_reflns_limit_k_min -19
_diffrn_reflns_limit_l_max 16
_diffrn_reflns_limit_l_min -11
_diffrn_reflns_number 8531
_diffrn_reflns_theta_full 25.00
_diffrn_reflns_theta_max 25.00
_diffrn_reflns_theta_min 1.94
_exptl_absorpt_coefficient_mu 0.313
_exptl_absorpt_correction_T_max 0.9516
_exptl_absorpt_correction_T_min 0.9401
_exptl_absorpt_correction_type multi-scan
_exptl_absorpt_process_details 'SADABS, Bruker(2000)'
_exptl_crystal_colour yellow
_exptl_crystal_density_diffrn 1.416
_exptl_crystal_description block
_exptl_crystal_F_000 776
_exptl_crystal_size_max 0.20
_exptl_crystal_size_mid 0.19
_exptl_crystal_size_min 0.16
_refine_diff_density_max 0.262
_refine_diff_density_min -0.318
_refine_diff_density_rms 0.066
_refine_ls_extinction_coef 0.0048(14)
_refine_ls_extinction_expression Fc^*^=kFc[1+0.001xFc^2^\l^3^/sin(2\q)]^-1/4^
_refine_ls_extinction_method SHELXL
_refine_ls_goodness_of_fit_ref 1.078
_refine_ls_hydrogen_treatment constr
_refine_ls_matrix_type full
_refine_ls_number_parameters 238
_refine_ls_number_reflns 3074
_refine_ls_number_restraints 0
_refine_ls_restrained_S_all 1.078
_refine_ls_R_factor_all 0.0489
_refine_ls_R_factor_gt 0.0383
_refine_ls_shift/su_max 0.001
_refine_ls_shift/su_mean 0.000
_refine_ls_structure_factor_coef Fsqd
_refine_ls_weighting_details 'calc w=1/[\s^2^(Fo^2^)+(0.0633P)^2^+0.2578P] where P=(Fo^2^+2Fc^2^)/3'
_refine_ls_weighting_scheme calc
_refine_ls_wR_factor_gt 0.1092
_refine_ls_wR_factor_ref 0.1159
_reflns_number_gt 2503
_reflns_number_total 3074
_reflns_threshold_expression >2sigma(I)
_cod_data_source_file jo200065d_si_002_01.cif
_cod_data_source_block 1
_cod_original_sg_symbol_H-M 'P 21/c '
_cod_database_code 4026336

loop_
_symmetry_equiv_pos_as_xyz
'x, y, z'
'-x, y+1/2, -z+1/2'
'-x, -y, -z'
'x, -y-1/2, z-1/2'

loop_
_atom_site_label
_atom_site_type_symbol
_atom_site_fract_x
_atom_site_fract_y
_atom_site_fract_z
_atom_site_U_iso_or_equiv
_atom_site_adp_type
_atom_site_occupancy
_atom_site_symmetry_multiplicity
_atom_site_calc_flag
_atom_site_refinement_flags
C1 C 0.4318(3) 0.85997(11) 0.85863(13) 0.0454(5) Uani 1 1 d .
H1 H 0.4800 0.8429 0.8024 0.054 Uiso 1 1 calc R
C2 C 0.4270(2) 0.80142(11) 0.93402(13) 0.0370(4) Uani 1 1 d .
C3 C 0.3620(2) 0.82908(11) 1.01805(13) 0.0376(4) Uani 1 1 d .
H3 H 0.3565 0.7934 1.0706 0.045 Uiso 1 1 calc R
C4 C 0.3043(2) 0.91043(11) 1.02482(12) 0.0367(4) Uani 1 1 d .
C5 C 0.2339(2) 0.94174(12) 1.10988(12) 0.0433(5) Uani 1 1 d .
H5 H 0.2320 0.9081 1.1645 0.052 Uiso 1 1 calc R
C6 C 0.1704(3) 1.01845(12) 1.11277(13) 0.0447(5) Uani 1 1 d .
H6 H 0.1264 1.0373 1.1695 0.054 Uiso 1 1 calc R
C7 C 0.1691(2) 1.07184(11) 1.03013(13) 0.0391(4) Uani 1 1 d .
C8 C 0.0950(2) 1.15042(11) 1.02847(14) 0.0426(4) Uani 1 1 d .
H8 H 0.0475 1.1705 1.0836 0.051 Uiso 1 1 calc R
C9 C 0.0917(2) 1.19839(11) 0.94601(13) 0.0404(4) Uani 1 1 d .
C10 C 0.1701(3) 1.16385(12) 0.86700(14) 0.0458(5) Uani 1 1 d .
H10 H 0.1723 1.1961 0.8113 0.055 Uiso 1 1 calc R
C11 C 0.3089(2) 0.96156(11) 0.94316(12) 0.0366(4) Uani 1 1 d .
C12 C 0.2400(2) 1.04378(11) 0.94571(13) 0.0376(4) Uani 1 1 d .
C13 C 0.4831(2) 0.71680(11) 0.91739(12) 0.0381(4) Uani 1 1 d .
C14 C 0.5362(2) 0.65499(11) 0.98012(13) 0.0404(4) Uani 1 1 d .
C15 C 0.5757(3) 0.58187(12) 0.92990(15) 0.0485(5) Uani 1 1 d .
H15 H 0.6140 0.5339 0.9617 0.058 Uiso 1 1 calc R
C16 C 0.5534(3) 0.58738(12) 0.83214(16) 0.0541(5) Uani 1 1 d .
H16 H 0.5731 0.5446 0.7894 0.065 Uiso 1 1 calc R
C17 C 0.5560(3) 0.65951(13) 1.08854(14) 0.0521(5) Uani 1 1 d .
H17A H 0.5936 0.7139 1.1081 0.078 Uiso 1 1 calc R
H17B H 0.6389 0.6195 1.1128 0.078 Uiso 1 1 calc R
H17C H 0.4484 0.6480 1.1143 0.078 Uiso 1 1 calc R
C18 C 0.0110(2) 1.27973(12) 0.93511(14) 0.0433(5) Uani 1 1 d .
C19 C -0.0257(3) 1.33738(12) 1.00261(15) 0.0465(5) Uani 1 1 d .
C20 C -0.1011(3) 1.40852(13) 0.95891(17) 0.0554(6) Uani 1 1 d .
H20 H -0.1336 1.4539 0.9947 0.066 Uiso 1 1 calc R
C21 C -0.1224(3) 1.40572(14) 0.86175(18) 0.0634(6) Uani 1 1 d .
H21 H -0.1699 1.4481 0.8229 0.076 Uiso 1 1 calc R
C22 C 0.0100(3) 1.32946(13) 1.10854(15) 0.0543(5) Uani 1 1 d .
H22A H -0.0792 1.2981 1.1350 0.082 Uiso 1 1 calc R
H22B H 0.0155 1.3835 1.1375 0.082 Uiso 1 1 calc R
H22C H 0.1172 1.3017 1.1221 0.082 Uiso 1 1 calc R
N1 N 0.3752(2) 0.93578(10) 0.86017(11) 0.0451(4) Uani 1 1 d .
N2 N 0.2400(2) 1.09073(10) 0.86462(11) 0.0456(4) Uani 1 1 d .
S1 S 0.48459(8) 0.68297(3) 0.79823(4) 0.0510(2) Uani 1 1 d .
S2 S -0.05144(8) 1.31491(3) 0.81889(4) 0.0570(2) Uani 1 1 d .

loop_
_atom_site_aniso_label
_atom_site_aniso_U_11
_atom_site_aniso_U_22
_atom_site_aniso_U_33
_atom_site_aniso_U_23
_atom_site_aniso_U_13
_atom_site_aniso_U_12
C1 0.0603(12) 0.0439(10) 0.0334(10) -0.0004(8) 0.0132(9) 0.0055(9)
C2 0.0379(10) 0.0398(9) 0.0332(9) -0.0004(7) 0.0022(7) -0.0013(8)
C3 0.0402(10) 0.0409(10) 0.0318(9) 0.0029(7) 0.0029(8) 0.0003(8)
C4 0.0367(10) 0.0409(10) 0.0325(9) -0.0003(7) 0.0023(7) -0.0007(8)
C5 0.0526(12) 0.0494(11) 0.0281(9) 0.0047(8) 0.0041(8) 0.0039(9)
C6 0.0549(12) 0.0498(11) 0.0302(9) -0.0025(8) 0.0081(8) 0.0050(9)
C7 0.0408(10) 0.0412(10) 0.0353(9) -0.0014(8) 0.0037(8) -0.0017(8)
C8 0.0448(11) 0.0446(10) 0.0391(10) -0.0038(8) 0.0065(8) 0.0035(9)
C9 0.0405(10) 0.0396(10) 0.0412(10) 0.0004(8) 0.0041(8) -0.0012(8)
C10 0.0538(12) 0.0432(11) 0.0412(11) 0.0084(8) 0.0093(9) 0.0039(9)
C11 0.0377(9) 0.0402(10) 0.0323(9) -0.0002(7) 0.0044(7) -0.0024(8)
C12 0.0389(10) 0.0397(10) 0.0346(9) 0.0011(7) 0.0057(8) -0.0015(8)
C13 0.0402(10) 0.0414(10) 0.0331(9) -0.0021(8) 0.0061(7) -0.0027(8)
C14 0.0413(10) 0.0401(10) 0.0406(10) 0.0019(8) 0.0078(8) -0.0020(8)
C15 0.0554(12) 0.0408(10) 0.0508(12) 0.0044(9) 0.0133(10) 0.0065(9)
C16 0.0684(14) 0.0418(11) 0.0540(13) -0.0068(9) 0.0179(11) 0.0040(10)
C17 0.0637(14) 0.0524(12) 0.0399(11) 0.0061(9) 0.0026(10) 0.0026(10)
C18 0.0408(10) 0.0433(10) 0.0461(11) 0.0017(8) 0.0049(8) -0.0015(8)
C19 0.0454(11) 0.0438(11) 0.0502(12) -0.0023(9) 0.0032(9) 0.0011(9)
C20 0.0549(13) 0.0445(11) 0.0662(15) -0.0052(10) 0.0013(11) 0.0073(10)
C21 0.0641(15) 0.0511(13) 0.0736(17) 0.0077(11) -0.0036(12) 0.0129(11)
C22 0.0648(14) 0.0509(12) 0.0475(12) -0.0036(9) 0.0055(10) 0.0060(10)
N1 0.0595(10) 0.0420(9) 0.0353(8) 0.0033(7) 0.0124(7) 0.0042(7)
N2 0.0561(10) 0.0434(9) 0.0388(9) 0.0068(7) 0.0134(7) 0.0068(8)
S1 0.0710(4) 0.0473(3) 0.0350(3) -0.0045(2) 0.0059(2) 0.0070(2)
S2 0.0713(4) 0.0525(4) 0.0464(3) 0.0053(2) -0.0004(3) 0.0119(3)

loop_
_atom_type_symbol
_atom_type_description
_atom_type_scat_dispersion_real
_atom_type_scat_dispersion_imag
_atom_type_scat_source
C C 0.0033 0.0016 'International Tables Vol C Tables 4.2.6.8 and 6.1.1.4'
H H 0.0000 0.0000 'International Tables Vol C Tables 4.2.6.8 and 6.1.1.4'
N N 0.0061 0.0033 'International Tables Vol C Tables 4.2.6.8 and 6.1.1.4'
S S 0.1246 0.1234 'International Tables Vol C Tables 4.2.6.8 and 6.1.1.4'

loop_
_geom_angle_atom_site_label_1
_geom_angle_atom_site_label_2
_geom_angle_atom_site_label_3
_geom_angle
N1 C1 C2 126.22(17)
N1 C1 H1 116.9
C2 C1 H1 116.9
C3 C2 C1 115.84(17)
C3 C2 C13 124.90(16)
C1 C2 C13 119.21(16)
C2 C3 C4 120.35(16)
C2 C3 H3 119.8
C4 C3 H3 119.8
C3 C4 C11 118.30(16)
C3 C4 C5 122.47(16)
C11 C4 C5 119.17(17)
C6 C5 C4 121.43(17)
C6 C5 H5 119.3
C4 C5 H5 119.3
C5 C6 C7 121.06(17)
C5 C6 H6 119.5
C7 C6 H6 119.5
C8 C7 C12 118.11(16)
C8 C7 C6 122.69(17)
C12 C7 C6 119.17(17)
C9 C8 C7 120.54(17)
C9 C8 H8 119.7
C7 C8 H8 119.7
C8 C9 C10 115.77(17)
C8 C9 C18 124.96(17)
C10 C9 C18 119.26(17)
N2 C10 C9 126.06(17)
N2 C10 H10 117.0
C9 C10 H10 117.0
N1 C11 C4 122.12(17)
N1 C11 C12 118.27(15)
C4 C11 C12 119.61(16)
N2 C12 C7 122.01(17)
N2 C12 C11 118.40(16)
C7 C12 C11 119.54(16)
C14 C13 C2 131.82(17)
C14 C13 S1 110.26(14)
C2 C13 S1 117.92(13)
C13 C14 C15 111.61(18)
C13 C14 C17 127.02(17)
C15 C14 C17 121.36(17)
C16 C15 C14 114.65(18)
C16 C15 H15 122.7
C14 C15 H15 122.7
C15 C16 S1 110.56(15)
C15 C16 H16 124.7
S1 C16 H16 124.7
C14 C17 H17A 109.5
C14 C17 H17B 109.5
H17A C17 H17B 109.5
C14 C17 H17C 109.5
H17A C17 H17C 109.5
H17B C17 H17C 109.5
C19 C18 C9 131.04(19)
C19 C18 S2 110.32(15)
C9 C18 S2 118.64(14)
C18 C19 C20 111.69(19)
C18 C19 C22 125.74(19)
C20 C19 C22 122.57(19)
C21 C20 C19 114.7(2)
C21 C20 H20 122.7
C19 C20 H20 122.7
C20 C21 S2 111.07(17)
C20 C21 H21 124.5
S2 C21 H21 124.5
C19 C22 H22A 109.5
C19 C22 H22B 109.5
H22A C22 H22B 109.5
C19 C22 H22C 109.5
H22A C22 H22C 109.5
H22B C22 H22C 109.5
C1 N1 C11 117.06(15)
C10 N2 C12 117.48(16)
C16 S1 C13 92.92(10)
C21 S2 C18 92.24(11)

loop_
_geom_bond_atom_site_label_1
_geom_bond_atom_site_label_2
_geom_bond_distance
C1 N1 1.304(2)
C1 C2 1.409(3)
C1 H1 0.9300
C2 C3 1.376(3)
C2 C13 1.460(3)
C3 C4 1.396(3)
C3 H3 0.9300
C4 C11 1.400(3)
C4 C5 1.427(3)
C5 C6 1.338(3)
C5 H5 0.9300
C6 C7 1.429(3)
C6 H6 0.9300
C7 C8 1.397(3)
C7 C12 1.403(3)
C8 C9 1.375(3)
C8 H8 0.9300
C9 C10 1.407(3)
C9 C18 1.463(3)
C10 N2 1.305(2)
C10 H10 0.9300
C11 N1 1.358(2)
C11 C12 1.436(3)
C12 N2 1.352(2)
C13 C14 1.366(3)
C13 S1 1.733(2)
C14 C15 1.416(3)
C14 C17 1.494(3)
C15 C16 1.350(3)
C15 H15 0.9300
C16 S1 1.691(2)
C16 H16 0.9300
C17 H17A 0.9600
C17 H17B 0.9600
C17 H17C 0.9600
C18 C19 1.363(3)
C18 S2 1.736(2)
C19 C20 1.408(3)
C19 C22 1.473(3)
C20 C21 1.339(3)
C20 H20 0.9300
C21 S2 1.692(3)
C21 H21 0.9300
C22 H22A 0.9600
C22 H22B 0.9600
C22 H22C 0.9600

loop_
_cod_related_entry_id
_cod_related_entry_database
_cod_related_entry_code
1 ChemSpider 30659378
